data_4084072
loop_
_publ_author_name
'Bigler, Raphael'
'Otth, Elisabeth'
'Mezzetti, Antonio'

_publ_section_title
;
 Chiral Macrocyclic N2P2Ligands and Iron(II): A Marriage of Interest
;
_journal_issue 15
_journal_name_full Organometallics
_journal_page_first 4086
_journal_paper_doi 10.1021/om5005989
_journal_volume 33
_journal_year 2014
_chemical_absolute_configuration rmad
_chemical_formula_sum 'C40 H44 Cl4 F12 Fe N4 P2 Sb2'
_chemical_formula_weight 1311.88
_chemical_name_common 'trans-[Fe(MeCN)2(7a)](SbF6) (9a)'
_chemical_name_systematic
; 
 ? 
;
_space_group_IT_number 1
_symmetry_cell_setting triclinic
_symmetry_space_group_name_Hall 'P 1'
_symmetry_space_group_name_H-M 'P 1'
_atom_sites_solution_hydrogens geom
_atom_sites_solution_primary direct
_atom_sites_solution_secondary difmap
_audit_creation_method SHELXL-97
_cell_angle_alpha 61.817(2)
_cell_angle_beta 88.618(2)
_cell_angle_gamma 85.323(2)
_cell_formula_units_Z 1
_cell_length_a 10.1702(10)
_cell_length_b 11.4430(11)
_cell_length_c 11.5970(12)
_cell_measurement_reflns_used 3830
_cell_measurement_temperature 100(2)
_cell_measurement_theta_max 24.84
_cell_measurement_theta_min 2.74
_cell_volume 1185.5(2)
_computing_cell_refinement 'Bruker SAINT'
_computing_data_collection 'Bruker APEX2'
_computing_data_reduction 'Bruker SAINT'
_computing_molecular_graphics 'Bruker SHELXTL'
_computing_publication_material 'Bruker SHELXTL'
_computing_structure_refinement 'SHELXL-97 (Sheldrick, 2008)'
_computing_structure_solution 'SHELXS-97 (Sheldrick, 2008)'
_diffrn_ambient_temperature 100(2)
_diffrn_measured_fraction_theta_full 0.991
_diffrn_measured_fraction_theta_max 0.991
_diffrn_measurement_device_type 'Bruker APEX-II CCD'
_diffrn_measurement_method '\f and \w scans'
_diffrn_radiation_monochromator graphite
_diffrn_radiation_source 'fine-focus sealed tube'
_diffrn_radiation_type MoK\a
_diffrn_radiation_wavelength 0.71073
_diffrn_reflns_av_R_equivalents 0.0754
_diffrn_reflns_av_sigmaI/netI 0.1359
_diffrn_reflns_limit_h_max 13
_diffrn_reflns_limit_h_min -13
_diffrn_reflns_limit_k_max 15
_diffrn_reflns_limit_k_min -15
_diffrn_reflns_limit_l_max 15
_diffrn_reflns_limit_l_min -15
_diffrn_reflns_number 18465
_diffrn_reflns_theta_full 29.19
_diffrn_reflns_theta_max 29.19
_diffrn_reflns_theta_min 1.99
_diffrn_standards_number 0
_exptl_absorpt_coefficient_mu 1.809
_exptl_absorpt_correction_T_max 0.8808
_exptl_absorpt_correction_T_min 0.8068
_exptl_absorpt_correction_type empirical
_exptl_absorpt_process_details SADABS-2004/1
_exptl_crystal_colour yellow
_exptl_crystal_density_diffrn 1.838
_exptl_crystal_density_method 'not measured'
_exptl_crystal_description plate
_exptl_crystal_F_000 646
_exptl_crystal_size_max 0.12
_exptl_crystal_size_mid 0.11
_exptl_crystal_size_min 0.07
_refine_diff_density_max 1.444
_refine_diff_density_min -1.041
_refine_diff_density_rms 0.145
_refine_ls_abs_structure_details 'Flack H D (1983), Acta Cryst. A39, 876-881'
_refine_ls_abs_structure_Flack 0.03(2)
_refine_ls_extinction_method none
_refine_ls_goodness_of_fit_ref 0.921
_refine_ls_hydrogen_treatment constr
_refine_ls_matrix_type full
_refine_ls_number_parameters 546
_refine_ls_number_reflns 12541
_refine_ls_number_restraints 5
_refine_ls_restrained_S_all 0.936
_refine_ls_R_factor_all 0.0856
_refine_ls_R_factor_gt 0.0555
_refine_ls_shift/su_max 0.001
_refine_ls_shift/su_mean 0.000
_refine_ls_structure_factor_coef Fsqd
_refine_ls_weighting_details 'calc w=1/[\s^2^(Fo^2^)+(0.0411P)^2^+0.0000P] where P=(Fo^2^+2Fc^2^)/3'
_refine_ls_weighting_scheme calc
_refine_ls_wR_factor_gt 0.1063
_refine_ls_wR_factor_ref 0.1173
_reflns_number_gt 8998
_reflns_number_total 12541
_reflns_threshold_expression >2sigma(I)
_cod_data_source_file om5005989_si_002.cif
_cod_data_source_block complex_9a
_cod_depositor_comments 'Adding full bibliography for 4084068--4084074.cif.'
_cod_original_sg_symbol_H-M P1
_cod_database_code 4084072

loop_
_symmetry_equiv_pos_as_xyz
'x, y, z'

loop_
_atom_site_label
_atom_site_type_symbol
_atom_site_fract_x
_atom_site_fract_y
_atom_site_fract_z
_atom_site_U_iso_or_equiv
_atom_site_adp_type
_atom_site_occupancy
_atom_site_symmetry_multiplicity
_atom_site_calc_flag
_atom_site_refinement_flags
_atom_site_disorder_assembly
_atom_site_disorder_group
Fe1 Fe 0.51548(9) 0.50672(9) 0.18691(9) 0.0133(2) Uani 1 1 d . . .
P1 P 0.47973(17) 0.54736(17) -0.01317(17) 0.0148(4) Uani 1 1 d . . .
P2 P 0.55262(17) 0.29835(16) 0.24088(17) 0.0140(3) Uani 1 1 d . . .
N1 N 0.4646(5) 0.6904(5) 0.1499(5) 0.0124(11) Uani 1 1 d . . .
N2 N 0.5670(5) 0.4770(5) 0.3606(5) 0.0134(11) Uani 1 1 d . . .
C1 C 0.3793(7) 0.7731(6) 0.0679(6) 0.0165(14) Uani 1 1 d . . .
H1A H 0.3617 0.8552 0.0694 0.020 Uiso 1 1 calc R . .
C2 C 0.3038(7) 0.7558(6) -0.0305(7) 0.0195(15) Uani 1 1 d . . .
C3 C 0.1926(7) 0.8456(7) -0.0843(7) 0.0237(16) Uani 1 1 d . . .
H3A H 0.1742 0.9134 -0.0596 0.028 Uiso 1 1 calc R . .
C4 C 0.1104(8) 0.8384(8) -0.1708(8) 0.0327(19) Uani 1 1 d . . .
H4A H 0.0347 0.8995 -0.2037 0.039 Uiso 1 1 calc R . .
C5 C 0.1363(7) 0.7405(8) -0.2129(7) 0.0311(19) Uani 1 1 d . . .
H5A H 0.0778 0.7336 -0.2717 0.037 Uiso 1 1 calc R . .
C6 C 0.2498(8) 0.6555(7) -0.1653(7) 0.0221(17) Uani 1 1 d . . .
H6A H 0.2712 0.5928 -0.1961 0.027 Uiso 1 1 calc R . .
C7 C 0.3326(7) 0.6588(7) -0.0749(7) 0.0169(16) Uani 1 1 d . . .
C8 C 0.6016(6) 0.6247(6) -0.1379(6) 0.0168(14) Uani 1 1 d . . .
C9 C 0.6135(7) 0.7615(7) -0.1914(6) 0.0186(14) Uani 1 1 d . . .
H9A H 0.5566 0.8131 -0.1637 0.022 Uiso 1 1 calc R . .
C10 C 0.7080(7) 0.8221(7) -0.2848(7) 0.0214(15) Uani 1 1 d . . .
H10A H 0.7168 0.9147 -0.3196 0.026 Uiso 1 1 calc R . .
C11 C 0.7887(7) 0.7484(7) -0.3268(7) 0.0206(15) Uani 1 1 d . . .
H11A H 0.8491 0.7917 -0.3948 0.025 Uiso 1 1 calc R . .
C12 C 0.7841(7) 0.6154(7) -0.2732(7) 0.0228(16) Uani 1 1 d . . .
H12A H 0.8452 0.5648 -0.2986 0.027 Uiso 1 1 calc R . .
C13 C 0.6876(7) 0.5520(7) -0.1791(7) 0.0217(15) Uani 1 1 d . . .
H13A H 0.6817 0.4589 -0.1437 0.026 Uiso 1 1 calc R . .
C14 C 0.4607(8) 0.3887(7) -0.0103(8) 0.0194(17) Uani 1 1 d . . .
H14A H 0.3697 0.3624 0.0145 0.023 Uiso 1 1 calc R . .
H14B H 0.4778 0.3964 -0.0979 0.023 Uiso 1 1 calc R . .
C15 C 0.5605(7) 0.2838(7) 0.0906(7) 0.0200(15) Uani 1 1 d . . .
H15A H 0.6507 0.2979 0.0551 0.024 Uiso 1 1 calc R . .
H15B H 0.5395 0.1936 0.1093 0.024 Uiso 1 1 calc R . .
C16 C 0.4354(6) 0.1811(6) 0.3427(7) 0.0138(14) Uani 1 1 d . . .
C17 C 0.3330(7) 0.1532(7) 0.2862(7) 0.0202(17) Uani 1 1 d . . .
H17A H 0.3233 0.1975 0.1936 0.024 Uiso 1 1 calc R . .
C18 C 0.2441(7) 0.0623(7) 0.3607(8) 0.0275(17) Uani 1 1 d . . .
H18A H 0.1752 0.0439 0.3193 0.033 Uiso 1 1 calc R . .
C19 C 0.2553(7) -0.0009(7) 0.4941(7) 0.0247(16) Uani 1 1 d . . .
H19A H 0.1943 -0.0629 0.5461 0.030 Uiso 1 1 calc R . .
C20 C 0.3579(7) 0.0272(7) 0.5526(7) 0.0263(17) Uani 1 1 d . . .
H20A H 0.3668 -0.0165 0.6453 0.032 Uiso 1 1 calc R . .
C21 C 0.4455(7) 0.1166(7) 0.4786(8) 0.0233(17) Uani 1 1 d . . .
H21A H 0.5142 0.1351 0.5203 0.028 Uiso 1 1 calc R . .
C22 C 0.7013(6) 0.2346(6) 0.3353(7) 0.0178(14) Uani 1 1 d . . .
C23 C 0.7832(7) 0.1287(7) 0.3366(7) 0.0220(15) Uani 1 1 d . . .
H23A H 0.7623 0.0930 0.2808 0.026 Uiso 1 1 calc R . .
C24 C 0.8931(7) 0.0760(6) 0.4171(7) 0.0202(15) Uani 1 1 d . . .
H24A H 0.9497 0.0078 0.4132 0.024 Uiso 1 1 calc R . .
C25 C 0.9214(7) 0.1226(7) 0.5045(7) 0.0210(16) Uani 1 1 d . . .
H25A H 0.9953 0.0836 0.5625 0.025 Uiso 1 1 calc R . .
C26 C 0.8412(7) 0.2265(7) 0.5065(7) 0.0195(15) Uani 1 1 d . . .
H26A H 0.8624 0.2584 0.5654 0.023 Uiso 1 1 calc R . .
C27 C 0.7314(6) 0.2843(7) 0.4248(7) 0.0175(14) Uani 1 1 d . . .
C28 C 0.6578(6) 0.3924(6) 0.4376(6) 0.0154(13) Uani 1 1 d . . .
H28A H 0.6795 0.4017 0.5119 0.018 Uiso 1 1 calc R . .
C29 C 0.5104(6) 0.5891(6) 0.3835(6) 0.0136(13) Uani 1 1 d . . .
H29A H 0.4142 0.5774 0.4004 0.016 Uiso 1 1 calc R . .
C30 C 0.5215(7) 0.7151(6) 0.2524(6) 0.0143(14) Uani 1 1 d . . .
H30A H 0.6175 0.7265 0.2341 0.017 Uiso 1 1 calc R . .
C31 C 0.4609(7) 0.8382(7) 0.2609(7) 0.0212(16) Uani 1 1 d . . .
H34A H 0.4769 0.9196 0.1788 0.025 Uiso 1 1 calc R . .
H34B H 0.3643 0.8335 0.2724 0.025 Uiso 1 1 calc R . .
C32 C 0.5225(7) 0.8441(7) 0.3759(7) 0.0243(17) Uani 1 1 d . . .
H33A H 0.6183 0.8532 0.3617 0.029 Uiso 1 1 calc R . .
H33B H 0.4830 0.9233 0.3813 0.029 Uiso 1 1 calc R . .
C33 C 0.5014(7) 0.7210(7) 0.5027(7) 0.0213(16) Uani 1 1 d . . .
H32A H 0.4058 0.7118 0.5183 0.026 Uiso 1 1 calc R . .
H32B H 0.5409 0.7279 0.5763 0.026 Uiso 1 1 calc R . .
C34 C 0.5667(7) 0.5985(7) 0.4948(7) 0.0216(16) Uani 1 1 d . . .
H31A H 0.6630 0.6060 0.4836 0.026 Uiso 1 1 calc R . .
H31B H 0.5522 0.5169 0.5772 0.026 Uiso 1 1 calc R . .
N3 N 0.6935(6) 0.5463(6) 0.1384(6) 0.0191(13) Uani 1 1 d . . .
C35 C 0.7922(7) 0.5778(7) 0.0984(7) 0.0218(16) Uani 1 1 d . . .
C36 C 0.9079(9) 0.6408(12) 0.0235(12) 0.065(3) Uani 1 1 d . . .
H36A H 0.9884 0.5939 0.0746 0.098 Uiso 1 1 calc R . .
H36B H 0.9029 0.7340 0.0049 0.098 Uiso 1 1 calc R . .
H36C H 0.9096 0.6365 -0.0590 0.098 Uiso 1 1 calc R . .
N4 N 0.3357(6) 0.4719(5) 0.2328(6) 0.0197(13) Uani 1 1 d . . .
C37 C 0.2354(8) 0.4471(7) 0.2588(8) 0.0186(17) Uani 1 1 d . . .
C38 C 0.10327(3) 0.40012(3) 0.31330(3) 0.087(4) Uani 1 1 d . . .
H38A H 0.0344 0.4518 0.2471 0.130 Uiso 1 1 calc R . .
H38B H 0.0870 0.4121 0.3908 0.130 Uiso 1 1 calc R . .
H38C H 0.1021 0.3057 0.3376 0.130 Uiso 1 1 calc R . .
Sb1 Sb 0.01436(3) 0.72847(3) 0.35721(3) 0.02923(15) Uani 1 1 d R . .
F1A F -0.05291(3) 0.57110(3) 0.48461(3) 0.061(2) Uani 0.777(7) 1 d PR A 1
F2A F -0.05425(3) 0.70254(3) 0.22842(3) 0.069(3) Uani 0.777(7) 1 d PR A 1
F3A F 0.08098(3) 0.88844(3) 0.23655(3) 0.068(3) Uani 0.777(7) 1 d PR A 1
F4A F 0.07740(3) 0.75710(3) 0.49357(3) 0.051(2) Uani 0.777(7) 1 d PR A 1
F1B F -0.08171(3) 0.60778(3) 0.33915(3) 0.062(8) Uiso 0.223(7) 1 d PR A 2
F2B F 0.10052(3) 0.86328(3) 0.34220(3) 0.080(10) Uiso 0.223(7) 1 d PR A 2
F3B F 0.01169(3) 0.81739(3) 0.16459(3) 0.052(7) Uiso 0.223(7) 1 d PR A 2
F4B F 0.01857(3) 0.64980(3) 0.51858(3) 0.049(7) Uiso 0.223(7) 1 d PR A 2
F2 F 0.17319(3) 0.63718(3) 0.35534(3) 0.0588(18) Uani 1 1 d R A .
F5 F -0.14446(3) 0.82275(3) 0.35724(3) 0.0634(18) Uani 1 1 d R A .
Sb2 Sb 0.68428(3) 0.08681(3) 0.88519(3) 0.02169(13) Uani 1 1 d R . .
F7 F 0.60909(3) 0.09030(3) 0.73683(3) 0.0391(14) Uani 1 1 d R . .
F8 F 0.75524(3) 0.08879(3) 1.03159(3) 0.0388(14) Uani 1 1 d R . .
F9 F 0.85233(3) 0.05775(3) 0.83167(3) 0.0406(13) Uani 1 1 d R . .
F10 F 0.69485(3) 0.27041(3) 0.79065(3) 0.0498(15) Uani 1 1 d R . .
F11 F 0.67075(3) -0.09590(3) 0.98041(3) 0.0445(14) Uani 1 1 d R . .
F12 F 0.51485(3) 0.11591(3) 0.93815(3) 0.0418(13) Uani 1 1 d R . .
C1S C 0.32049(3) 0.29603(3) 0.66838(3) 0.072(4) Uani 1 1 d RD . .
H1SA H 0.3805 0.2367 0.7426 0.086 Uiso 1 1 calc R . .
H1SB H 0.3639 0.3122 0.5854 0.086 Uiso 1 1 calc R . .
Cl1 Cl 0.1364(3) 0.2144(3) 0.6851(3) 0.0737(9) Uani 1 1 d D . .
Cl2 Cl 0.2794(4) 0.4313(4) 0.6710(4) 0.0997(12) Uani 1 1 d D . .
C2S C 0.0402(9) 0.1746(10) 0.0080(11) 0.050(3) Uani 1 1 d . . .
H2SA H 0.0000 0.1900 -0.0754 0.060 Uiso 1 1 calc R . .
H2SB H 0.0016 0.0970 0.0800 0.060 Uiso 1 1 calc R . .
Cl3 Cl 0.0043(4) 0.3141(3) 0.0297(4) 0.0843(11) Uani 1 1 d . . .
Cl4 Cl 0.2145(2) 0.1395(2) 0.0055(2) 0.0429(6) Uani 1 1 d . . .

loop_
_atom_site_aniso_label
_atom_site_aniso_U_11
_atom_site_aniso_U_22
_atom_site_aniso_U_33
_atom_site_aniso_U_23
_atom_site_aniso_U_13
_atom_site_aniso_U_12
Fe1 0.0162(5) 0.0115(5) 0.0137(5) -0.0073(4) 0.0000(4) 0.0001(4)
P1 0.0173(9) 0.0139(9) 0.0148(9) -0.0083(7) -0.0003(7) 0.0000(7)
P2 0.0159(9) 0.0110(8) 0.0169(9) -0.0082(7) 0.0000(7) 0.0000(6)
N1 0.015(3) 0.013(3) 0.011(3) -0.008(2) 0.004(2) -0.005(2)
N2 0.015(3) 0.015(3) 0.015(3) -0.011(2) 0.001(2) 0.000(2)
C1 0.024(4) 0.007(3) 0.016(3) -0.003(3) 0.001(3) 0.001(3)
C2 0.024(4) 0.015(3) 0.016(4) -0.004(3) 0.005(3) -0.001(3)
C3 0.032(4) 0.017(4) 0.023(4) -0.011(3) 0.001(3) 0.007(3)
C4 0.023(4) 0.032(4) 0.032(5) -0.008(4) -0.001(3) 0.005(3)
C5 0.021(4) 0.048(5) 0.020(4) -0.012(4) -0.005(3) -0.001(4)
C6 0.029(4) 0.026(4) 0.012(4) -0.008(3) 0.003(3) -0.008(3)
C7 0.017(4) 0.018(4) 0.018(4) -0.010(3) 0.001(3) -0.004(3)
C8 0.015(3) 0.019(3) 0.017(3) -0.009(3) -0.004(3) 0.003(3)
C9 0.023(4) 0.021(4) 0.017(3) -0.013(3) 0.005(3) -0.004(3)
C10 0.018(4) 0.028(4) 0.024(4) -0.016(3) 0.007(3) -0.012(3)
C11 0.019(4) 0.028(4) 0.016(4) -0.010(3) 0.006(3) -0.009(3)
C12 0.022(4) 0.026(4) 0.022(4) -0.014(3) 0.006(3) 0.002(3)
C13 0.028(4) 0.016(3) 0.021(4) -0.010(3) -0.001(3) 0.004(3)
C14 0.024(4) 0.015(4) 0.023(4) -0.011(3) 0.002(3) -0.010(3)
C15 0.025(4) 0.016(3) 0.020(4) -0.010(3) 0.006(3) -0.006(3)
C16 0.010(3) 0.014(3) 0.016(4) -0.006(3) 0.001(3) -0.002(2)
C17 0.018(4) 0.019(4) 0.018(4) -0.002(3) 0.003(3) -0.008(3)
C18 0.019(4) 0.025(4) 0.038(5) -0.014(4) -0.005(3) -0.002(3)
C19 0.016(4) 0.022(4) 0.031(4) -0.008(3) 0.008(3) -0.001(3)
C20 0.029(4) 0.028(4) 0.017(4) -0.007(3) 0.007(3) 0.002(3)
C21 0.017(4) 0.022(4) 0.032(5) -0.013(4) -0.003(3) -0.005(3)
C22 0.014(3) 0.019(3) 0.019(4) -0.008(3) 0.002(3) 0.000(3)
C23 0.020(4) 0.025(4) 0.026(4) -0.017(3) 0.008(3) -0.003(3)
C24 0.016(3) 0.009(3) 0.034(4) -0.009(3) 0.001(3) -0.003(3)
C25 0.017(4) 0.020(4) 0.018(4) -0.003(3) 0.000(3) 0.002(3)
C26 0.019(4) 0.018(4) 0.024(4) -0.013(3) 0.001(3) 0.000(3)
C27 0.011(3) 0.020(4) 0.020(4) -0.009(3) 0.003(3) 0.002(3)
C28 0.014(3) 0.018(3) 0.017(3) -0.011(3) 0.000(3) -0.002(3)
C29 0.011(3) 0.014(3) 0.021(4) -0.012(3) 0.003(3) -0.003(2)
C30 0.010(3) 0.017(3) 0.017(4) -0.009(3) 0.005(3) -0.004(3)
C31 0.024(4) 0.011(3) 0.028(4) -0.010(3) 0.012(3) -0.001(3)
C32 0.022(4) 0.029(4) 0.039(5) -0.031(4) -0.002(3) 0.003(3)
C33 0.017(4) 0.026(4) 0.030(4) -0.021(3) -0.001(3) 0.004(3)
C34 0.027(4) 0.021(4) 0.028(4) -0.021(4) 0.001(3) -0.001(3)
N3 0.022(3) 0.020(3) 0.023(3) -0.016(3) -0.002(3) 0.002(3)
C35 0.017(4) 0.037(4) 0.025(4) -0.025(4) 0.008(3) -0.012(3)
C36 0.028(5) 0.103(9) 0.098(9) -0.072(8) 0.022(6) -0.033(6)
N4 0.031(4) 0.013(3) 0.016(3) -0.008(3) -0.005(3) 0.004(2)
C37 0.013(4) 0.012(4) 0.032(5) -0.012(3) 0.004(3) 0.001(3)
C38 0.047(7) 0.119(12) 0.111(11) -0.066(10) 0.021(7) -0.027(7)
Sb1 0.0187(3) 0.0367(3) 0.0447(4) -0.0292(3) 0.0075(2) -0.0061(2)
F1A 0.049(5) 0.049(5) 0.074(6) -0.019(4) 0.025(4) -0.020(4)
F2A 0.084(7) 0.076(6) 0.075(6) -0.059(5) -0.015(5) -0.004(5)
F3A 0.090(7) 0.046(5) 0.061(6) -0.015(4) -0.002(5) -0.022(4)
F4A 0.059(5) 0.066(5) 0.048(5) -0.046(4) -0.008(4) 0.009(4)
F2 0.028(3) 0.077(4) 0.101(5) -0.067(4) 0.012(3) 0.002(3)
F5 0.029(3) 0.083(5) 0.096(5) -0.060(4) -0.013(3) 0.018(3)
Sb2 0.0245(3) 0.0231(3) 0.0242(3) -0.0168(2) 0.0037(2) -0.0022(2)
F7 0.046(4) 0.045(3) 0.040(3) -0.033(3) -0.007(3) 0.004(3)
F8 0.029(3) 0.065(4) 0.039(3) -0.038(3) -0.002(2) 0.002(3)
F9 0.033(3) 0.050(3) 0.043(3) -0.025(3) 0.017(2) -0.003(2)
F10 0.069(4) 0.021(3) 0.056(4) -0.017(3) -0.002(3) 0.000(2)
F11 0.074(4) 0.033(3) 0.029(3) -0.015(2) 0.007(3) -0.015(3)
F12 0.023(3) 0.078(4) 0.043(3) -0.044(3) 0.000(2) 0.000(2)
C1S 0.106(10) 0.074(8) 0.031(5) -0.032(5) -0.015(6) 0.063(7)
Cl1 0.089(2) 0.072(2) 0.072(2) -0.0407(17) -0.0187(18) -0.0189(17)
Cl2 0.124(3) 0.085(3) 0.097(3) -0.044(2) 0.004(2) -0.035(2)
C2S 0.035(5) 0.066(7) 0.073(7) -0.052(6) -0.003(5) -0.008(5)
Cl3 0.084(2) 0.076(2) 0.112(3) -0.063(2) 0.002(2) 0.0150(18)
Cl4 0.0305(12) 0.0551(15) 0.0560(15) -0.0362(13) -0.0007(11) -0.0073(10)

loop_
_atom_type_symbol
_atom_type_description
_atom_type_scat_dispersion_real
_atom_type_scat_dispersion_imag
_atom_type_scat_source
C C 0.0033 0.0016 'International Tables Vol C Tables 4.2.6.8 and 6.1.1.4'
H H 0.0000 0.0000 'International Tables Vol C Tables 4.2.6.8 and 6.1.1.4'
N N 0.0061 0.0033 'International Tables Vol C Tables 4.2.6.8 and 6.1.1.4'
F F 0.0171 0.0103 'International Tables Vol C Tables 4.2.6.8 and 6.1.1.4'
P P 0.1023 0.0942 'International Tables Vol C Tables 4.2.6.8 and 6.1.1.4'
Cl Cl 0.1484 0.1585 'International Tables Vol C Tables 4.2.6.8 and 6.1.1.4'
Fe Fe 0.3463 0.8444 'International Tables Vol C Tables 4.2.6.8 and 6.1.1.4'
Sb Sb -0.5866 1.5461 'International Tables Vol C Tables 4.2.6.8 and 6.1.1.4'

loop_
_geom_angle_atom_site_label_1
_geom_angle_atom_site_label_2
_geom_angle_atom_site_label_3
_geom_angle
N3 Fe1 N4 178.5(3)
N3 Fe1 N2 86.4(2)
N4 Fe1 N2 94.0(2)
N3 Fe1 N1 91.7(2)
N4 Fe1 N1 86.9(2)
N2 Fe1 N1 85.6(2)
N3 Fe1 P2 94.13(18)
N4 Fe1 P2 87.29(17)
N2 Fe1 P2 92.51(16)
N1 Fe1 P2 173.74(17)
N3 Fe1 P1 87.29(18)
N4 Fe1 P1 92.23(18)
N2 Fe1 P1 173.68(18)
N1 Fe1 P1 93.84(17)
P2 Fe1 P1 88.66(7)
C7 P1 C8 104.3(3)
C7 P1 C14 111.6(4)
C8 P1 C14 104.5(3)
C7 P1 Fe1 108.4(2)
C8 P1 Fe1 120.4(2)
C14 P1 Fe1 107.6(3)
C7 P1 N2 110.1(2)
C8 P1 N2 117.4(2)
C14 P1 N2 108.8(3)
Fe1 P1 N2 2.99(8)
C22 P2 C16 102.8(3)
C22 P2 C15 112.4(3)
C16 P2 C15 105.0(3)
C22 P2 Fe1 109.2(2)
C16 P2 Fe1 119.6(2)
C15 P2 Fe1 107.9(2)
C22 P2 N1 110.4(2)
C16 P2 N1 116.6(2)
C15 P2 N1 109.5(2)
Fe1 P2 N1 2.98(8)
C1 N1 C30 121.2(5)
C1 N1 Fe1 128.3(5)
C30 N1 Fe1 109.5(4)
C1 N1 P2 127.7(4)
C30 N1 P2 109.3(3)
Fe1 N1 P2 3.28(9)
C28 N2 C29 120.5(5)
C28 N2 Fe1 127.5(4)
C29 N2 Fe1 110.4(4)
C28 N2 P1 126.1(4)
C29 N2 P1 111.0(4)
Fe1 N2 P1 3.33(9)
N1 C1 C2 127.2(6)
C3 C2 C7 117.8(7)
C3 C2 C1 114.9(6)
C7 C2 C1 127.3(6)
C4 C3 C2 121.7(7)
C3 C4 C5 120.9(7)
C6 C5 C4 117.7(7)
C7 C6 C5 122.3(7)
C6 C7 C2 119.5(7)
C6 C7 P1 121.9(6)
C2 C7 P1 118.6(5)
C13 C8 C9 118.3(6)
C13 C8 P1 122.2(5)
C9 C8 P1 119.4(5)
C10 C9 C8 120.4(6)
C11 C10 C9 120.0(7)
C12 C11 C10 121.3(7)
C11 C12 C13 119.5(6)
C8 C13 C12 120.4(6)
C15 C14 P1 107.9(5)
C14 C15 P2 109.2(5)
C17 C16 C21 117.8(7)
C17 C16 P2 120.3(5)
C21 C16 P2 121.8(5)
C16 C17 C18 121.7(7)
C19 C18 C17 119.9(7)
C18 C19 C20 118.9(7)
C21 C20 C19 120.9(7)
C20 C21 C16 120.7(7)
C23 C22 C27 118.7(6)
C23 C22 P2 122.7(5)
C27 C22 P2 118.3(5)
C24 C23 C22 121.3(7)
C23 C24 C25 120.1(6)
C24 C25 C26 119.9(6)
C27 C26 C25 121.7(7)
C26 C27 C22 118.3(6)
C26 C27 C28 115.3(6)
C22 C27 C28 126.4(6)
N2 C28 C27 128.1(6)
C34 C29 N2 116.5(5)
C34 C29 C30 113.1(6)
N2 C29 C30 105.3(5)
N1 C30 C29 107.2(5)
N1 C30 C31 115.9(5)
C29 C30 C31 110.7(5)
C32 C31 C30 109.5(6)
C33 C32 C31 111.4(6)
C32 C33 C34 109.0(6)
C29 C34 C33 110.2(6)
C35 N3 Fe1 173.2(6)
N3 C35 C36 168.6(9)
C37 N4 Fe1 176.9(6)
N4 C37 C38 172.2(8)
F4B Sb1 F2B 95.1
F4B Sb1 F2A 136.3
F2B Sb1 F2A 128.6
F4B Sb1 F1B 95.6
F2B Sb1 F1B 169.1
F2A Sb1 F1B 40.6
F4B Sb1 F2 89.9
F2B Sb1 F2 90.0
F2A Sb1 F2 91.4
F1B Sb1 F2 92.0
F4B Sb1 F5 90.7
F2B Sb1 F5 89.3
F2A Sb1 F5 88.6
F1B Sb1 F5 88.6
F2 Sb1 F5 179.1
F4B Sb1 F3A 131.3
F2B Sb1 F3A 36.2
F2A Sb1 F3A 92.4
F1B Sb1 F3A 133.0
F2 Sb1 F3A 89.8
F5 Sb1 F3A 89.3
F4B Sb1 F1A 46.1
F2B Sb1 F1A 141.1
F2A Sb1 F1A 90.2
F1B Sb1 F1A 49.6
F2 Sb1 F1A 91.4
F5 Sb1 F1A 89.4
F3A Sb1 F1A 177.1
F4B Sb1 F4A 42.8
F2B Sb1 F4A 52.3
F2A Sb1 F4A 177.2
F1B Sb1 F4A 138.3
F2 Sb1 F4A 91.2
F5 Sb1 F4A 88.8
F3A Sb1 F4A 88.5
F1A Sb1 F4A 88.8
F4B Sb1 F3B 178.3
F2B Sb1 F3B 86.0
F2A Sb1 F3B 42.8
F1B Sb1 F3B 83.4
F2 Sb1 F3B 88.7
F5 Sb1 F3B 90.7
F3A Sb1 F3B 49.7
F1A Sb1 F3B 132.9
F4A Sb1 F3B 138.3
F9 Sb2 F11 90.4
F9 Sb2 F10 90.6
F11 Sb2 F10 179.0
F9 Sb2 F8 91.0
F11 Sb2 F8 90.8
F10 Sb2 F8 89.2
F9 Sb2 F12 179.6
F11 Sb2 F12 89.5
F10 Sb2 F12 89.5
F8 Sb2 F12 89.4
F9 Sb2 F7 90.4
F11 Sb2 F7 90.7
F10 Sb2 F7 89.3
F8 Sb2 F7 178.0
F12 Sb2 F7 89.2
Cl2 C1S Cl1 102.66(18)
Cl3 C2S Cl4 110.9(5)

loop_
_geom_bond_atom_site_label_1
_geom_bond_atom_site_label_2
_geom_bond_distance
Fe1 N3 1.909(6)
Fe1 N4 1.913(7)
Fe1 N2 1.955(5)
Fe1 N1 1.963(5)
Fe1 P2 2.1621(18)
Fe1 P1 2.1740(19)
P1 C7 1.804(7)
P1 C8 1.816(7)
P1 C14 1.826(7)
P1 N2 4.123(6)
P2 C22 1.779(7)
P2 C16 1.820(7)
P2 C15 1.827(7)
P2 N1 4.119(5)
N1 C1 1.269(8)
N1 C30 1.485(8)
N2 C28 1.290(8)
N2 C29 1.497(8)
C1 C2 1.487(10)
C2 C3 1.401(9)
C2 C7 1.437(9)
C3 C4 1.357(10)
C4 C5 1.423(11)
C5 C6 1.387(10)
C6 C7 1.376(10)
C8 C13 1.386(9)
C8 C9 1.400(9)
C9 C10 1.388(9)
C10 C11 1.370(10)
C11 C12 1.350(10)
C12 C13 1.413(10)
C14 C15 1.540(10)
C16 C17 1.378(10)
C16 C21 1.392(10)
C17 C18 1.383(10)
C18 C19 1.366(11)
C19 C20 1.396(10)
C20 C21 1.363(10)
C22 C23 1.407(9)
C22 C27 1.447(9)
C23 C24 1.375(10)
C24 C25 1.393(10)
C25 C26 1.395(9)
C26 C27 1.386(9)
C27 C28 1.460(9)
C29 C34 1.477(9)
C29 C30 1.533(9)
C30 C31 1.536(9)
C31 C32 1.519(10)
C32 C33 1.507(11)
C33 C34 1.543(9)
N3 C35 1.109(9)
C35 C36 1.468(12)
N4 C37 1.079(9)
C37 C38 1.499(8)
Sb1 F4B 1.6494
Sb1 F2B 1.7712
Sb1 F2A 1.8189
Sb1 F1B 1.8463
Sb1 F2 1.8562
Sb1 F5 1.8679
Sb1 F3A 1.8722
Sb1 F1A 1.8796
Sb1 F4A 1.8952
Sb1 F3B 1.9691
Sb2 F9 1.8622
Sb2 F11 1.8624
Sb2 F10 1.8663
Sb2 F8 1.8714
Sb2 F12 1.8724
Sb2 F7 1.8815
C1S Cl2 1.584(4)
C1S Cl1 2.124(3)
C2S Cl3 1.739(9)
C2S Cl4 1.788(9)

loop_
_geom_torsion_atom_site_label_1
_geom_torsion_atom_site_label_2
_geom_torsion_atom_site_label_3
_geom_torsion_atom_site_label_4
_geom_torsion
N3 Fe1 P1 C7 -131.2(3)
N4 Fe1 P1 C7 47.4(3)
N2 Fe1 P1 C7 -124.6(15)
N1 Fe1 P1 C7 -39.6(3)
P2 Fe1 P1 C7 134.6(3)
N3 Fe1 P1 C8 -11.4(3)
N4 Fe1 P1 C8 167.2(3)
N2 Fe1 P1 C8 -4.8(15)
N1 Fe1 P1 C8 80.2(3)
P2 Fe1 P1 C8 -105.6(3)
N3 Fe1 P1 C14 108.0(3)
N4 Fe1 P1 C14 -73.5(3)
N2 Fe1 P1 C14 114.5(15)
N1 Fe1 P1 C14 -160.5(3)
P2 Fe1 P1 C14 13.8(3)
N3 Fe1 P1 N2 -6.6(15)
N4 Fe1 P1 N2 172.0(15)
N1 Fe1 P1 N2 85.0(15)
P2 Fe1 P1 N2 -100.8(15)
N3 Fe1 P2 C22 44.6(3)
N4 Fe1 P2 C22 -135.9(3)
N2 Fe1 P2 C22 -42.0(3)
N1 Fe1 P2 C22 -114.6(16)
P1 Fe1 P2 C22 131.8(2)
N3 Fe1 P2 C16 162.5(3)
N4 Fe1 P2 C16 -18.1(3)
N2 Fe1 P2 C16 75.9(3)
N1 Fe1 P2 C16 3.2(17)
P1 Fe1 P2 C16 -110.4(3)
N3 Fe1 P2 C15 -77.8(3)
N4 Fe1 P2 C15 101.7(3)
N2 Fe1 P2 C15 -164.4(3)
N1 Fe1 P2 C15 122.9(16)
P1 Fe1 P2 C15 9.4(3)
N3 Fe1 P2 N1 159.3(16)
N4 Fe1 P2 N1 -21.2(16)
N2 Fe1 P2 N1 72.7(16)
P1 Fe1 P2 N1 -113.5(16)
N3 Fe1 N1 C1 119.6(6)
N4 Fe1 N1 C1 -59.8(6)
N2 Fe1 N1 C1 -154.1(6)
P2 Fe1 N1 C1 -81.1(18)
P1 Fe1 N1 C1 32.2(6)
N3 Fe1 N1 C30 -72.1(4)
N4 Fe1 N1 C30 108.5(4)
N2 Fe1 N1 C30 14.2(4)
P2 Fe1 N1 C30 87.3(17)
P1 Fe1 N1 C30 -159.5(4)
N3 Fe1 N1 P2 -159.3(16)
N4 Fe1 N1 P2 21.3(16)
N2 Fe1 N1 P2 -73.0(16)
P1 Fe1 N1 P2 113.3(16)
C22 P2 N1 C1 167.8(6)
C16 P2 N1 C1 -75.4(6)
C15 P2 N1 C1 43.5(6)
Fe1 P2 N1 C1 101.5(18)
C22 P2 N1 C30 -27.5(4)
C16 P2 N1 C30 89.2(4)
C15 P2 N1 C30 -151.8(4)
Fe1 P2 N1 C30 -93.9(17)
C22 P2 N1 Fe1 66.4(16)
C16 P2 N1 Fe1 -176.9(16)
C15 P2 N1 Fe1 -57.9(16)
N3 Fe1 N2 C28 -59.0(6)
N4 Fe1 N2 C28 122.5(6)
N1 Fe1 N2 C28 -151.0(6)
P2 Fe1 N2 C28 35.0(6)
P1 Fe1 N2 C28 -65.5(17)
N3 Fe1 N2 C29 106.7(4)
N4 Fe1 N2 C29 -71.9(4)
N1 Fe1 N2 C29 14.7(4)
P2 Fe1 N2 C29 -159.3(4)
P1 Fe1 N2 C29 100.1(15)
N3 Fe1 N2 P1 6.6(15)
N4 Fe1 N2 P1 -172.0(15)
N1 Fe1 N2 P1 -85.5(15)
P2 Fe1 N2 P1 100.5(15)
C7 P1 N2 C28 172.9(6)
C8 P1 N2 C28 -68.0(6)
C14 P1 N2 C28 50.3(6)
Fe1 P1 N2 C28 116.7(17)
C7 P1 N2 C29 -24.9(5)
C8 P1 N2 C29 94.2(4)
C14 P1 N2 C29 -147.5(5)
Fe1 P1 N2 C29 -81.1(15)
C7 P1 N2 Fe1 56.2(15)
C8 P1 N2 Fe1 175.3(15)
C14 P1 N2 Fe1 -66.4(15)
C30 N1 C1 C2 -173.1(6)
Fe1 N1 C1 C2 -6.0(10)
P2 N1 C1 C2 -10.1(10)
N1 C1 C2 C3 163.8(7)
N1 C1 C2 C7 -16.3(11)
C7 C2 C3 C4 3.1(11)
C1 C2 C3 C4 -176.9(7)
C2 C3 C4 C5 -1.6(12)
C3 C4 C5 C6 -1.7(12)
C4 C5 C6 C7 3.4(11)
C5 C6 C7 C2 -1.9(11)
C5 C6 C7 P1 179.8(6)
C3 C2 C7 C6 -1.4(10)
C1 C2 C7 C6 178.7(7)
C3 C2 C7 P1 177.0(5)
C1 C2 C7 P1 -3.0(10)
C8 P1 C7 C6 82.0(7)
C14 P1 C7 C6 -30.3(7)
Fe1 P1 C7 C6 -148.6(6)
N2 P1 C7 C6 -151.2(6)
C8 P1 C7 C2 -96.3(6)
C14 P1 C7 C2 151.4(6)
Fe1 P1 C7 C2 33.0(6)
N2 P1 C7 C2 30.4(6)
C7 P1 C8 C13 -137.4(6)
C14 P1 C8 C13 -20.2(7)
Fe1 P1 C8 C13 100.7(6)
N2 P1 C8 C13 100.5(6)
C7 P1 C8 C9 45.1(6)
C14 P1 C8 C9 162.4(5)
Fe1 P1 C8 C9 -76.7(5)
N2 P1 C8 C9 -77.0(5)
C13 C8 C9 C10 1.0(10)
P1 C8 C9 C10 178.6(5)
C8 C9 C10 C11 1.2(10)
C9 C10 C11 C12 -4.2(11)
C10 C11 C12 C13 4.8(11)
C9 C8 C13 C12 -0.4(10)
P1 C8 C13 C12 -177.8(5)
C11 C12 C13 C8 -2.5(11)
C7 P1 C14 C15 -157.4(5)
C8 P1 C14 C15 90.5(5)
Fe1 P1 C14 C15 -38.6(6)
N2 P1 C14 C15 -35.7(6)
P1 C14 C15 P2 46.7(6)
C22 P2 C15 C14 -156.0(5)
C16 P2 C15 C14 93.0(5)
Fe1 P2 C15 C14 -35.6(5)
N1 P2 C15 C14 -32.9(5)
C22 P2 C16 C17 -148.2(6)
C15 P2 C16 C17 -30.5(6)
Fe1 P2 C16 C17 90.7(6)
N1 P2 C16 C17 90.9(6)
C22 P2 C16 C21 31.6(6)
C15 P2 C16 C21 149.3(6)
Fe1 P2 C16 C21 -89.5(6)
N1 P2 C16 C21 -89.3(6)
C21 C16 C17 C18 -1.3(11)
P2 C16 C17 C18 178.5(6)
C16 C17 C18 C19 1.0(11)
C17 C18 C19 C20 -0.5(11)
C18 C19 C20 C21 0.3(11)
C19 C20 C21 C16 -0.6(11)
C17 C16 C21 C20 1.1(11)
P2 C16 C21 C20 -178.7(5)
C16 P2 C22 C23 81.3(6)
C15 P2 C22 C23 -31.1(7)
Fe1 P2 C22 C23 -150.8(5)
N1 P2 C22 C23 -153.7(5)
C16 P2 C22 C27 -92.0(6)
C15 P2 C22 C27 155.7(5)
Fe1 P2 C22 C27 36.0(6)
N1 P2 C22 C27 33.1(6)
C27 C22 C23 C24 -2.5(10)
P2 C22 C23 C24 -175.7(5)
C22 C23 C24 C25 3.3(11)
C23 C24 C25 C26 -2.6(11)
C24 C25 C26 C27 1.1(11)
C25 C26 C27 C22 -0.3(10)
C25 C26 C27 C28 -179.6(6)
C23 C22 C27 C26 1.0(10)
P2 C22 C27 C26 174.5(5)
C23 C22 C27 C28 -179.8(7)
P2 C22 C27 C28 -6.3(9)
C29 N2 C28 C27 -174.6(6)
Fe1 N2 C28 C27 -10.2(11)
P1 N2 C28 C27 -14.0(10)
C26 C27 C28 N2 167.3(7)
C22 C27 C28 N2 -11.9(12)
C28 N2 C29 C34 1.7(9)
Fe1 N2 C29 C34 -165.1(5)
P1 N2 C29 C34 -161.6(5)
C28 N2 C29 C30 127.9(6)
Fe1 N2 C29 C30 -38.9(6)
P1 N2 C29 C30 -35.4(5)
C1 N1 C30 C29 130.0(6)
Fe1 N1 C30 C29 -39.2(6)
P2 N1 C30 C29 -35.8(5)
C1 N1 C30 C31 5.9(9)
Fe1 N1 C30 C31 -163.4(5)
P2 N1 C30 C31 -159.9(4)
C34 C29 C30 N1 178.6(5)
N2 C29 C30 N1 50.3(6)
C34 C29 C30 C31 -54.1(7)
N2 C29 C30 C31 177.6(5)
N1 C30 C31 C32 176.0(6)
C29 C30 C31 C32 53.6(7)
C30 C31 C32 C33 -58.8(7)
C31 C32 C33 C34 60.6(7)
N2 C29 C34 C33 178.3(6)
C30 C29 C34 C33 56.0(8)
C32 C33 C34 C29 -58.4(8)
N4 Fe1 N3 C35 -39(13)
N2 Fe1 N3 C35 -147(5)
N1 Fe1 N3 C35 -62(5)
P2 Fe1 N3 C35 120(5)
P1 Fe1 N3 C35 32(5)
Fe1 N3 C35 C36 12(8)
N3 Fe1 N4 C37 147(12)
N2 Fe1 N4 C37 -105(12)
N1 Fe1 N4 C37 170(12)
P2 Fe1 N4 C37 -13(12)
P1 Fe1 N4 C37 76(12)
Fe1 N4 C37 C38 74(15)
